data_2105734
loop_
_publ_author_name
'Gao, Jiabin'
'Bhadbhade, Mohan M.'
'Bishop, Roger'

_publ_section_title
;
 Solvent--guest control of two extremely similar tetrahydrofuran inclusion
 structures
;
_journal_coeditor_code BI5023
_journal_issue 1
_journal_name_full 'Acta Crystallographica Section B'
_journal_page_first 126
_journal_page_last 131
_journal_paper_doi 10.1107/S2052520613031727
_journal_volume 70
_journal_year 2014
_chemical_formula_moiety 'C16 H18 O10, 0.25(C4 H8 O)'
_chemical_formula_sum 'C17 H20 O10.25'
_chemical_formula_weight 388.33
_space_group_crystal_system monoclinic
_space_group_IT_number 14
_space_group_name_Hall '-P 2ybc'
_space_group_name_H-M_alt 'P 1 21/c 1'
_symmetry_space_group_name_Hall '-P 2ybc'
_symmetry_space_group_name_H-M 'P 1 21/c 1'
_atom_sites_solution_hydrogens geom
_audit_creation_method SHELXL-2013
_cell_angle_alpha 90
_cell_angle_beta 97.265(2)
_cell_angle_gamma 90
_cell_formula_units_Z 4
_cell_length_a 11.2247(4)
_cell_length_b 8.3660(3)
_cell_length_c 21.5073(8)
_cell_measurement_reflns_used 5806
_cell_measurement_temperature 150(2)
_cell_measurement_theta_max 29.202
_cell_measurement_theta_min 2.807
_cell_volume 2003.45(13)
_computing_cell_refinement 'SAINT (Bruker, 2007)'
_computing_data_collection 'APEX2 (Bruker, 2007)'
_computing_data_reduction SAINT
_computing_molecular_graphics 'Mercury (Macrae et al., 2008)'
_computing_publication_material SHELXL-2013
_computing_structure_refinement 'SHELXL-2013 (Sheldrick, 2008)'
_computing_structure_solution 'SHELXS-97 (Sheldrick, 2008)'
_diffrn_ambient_temperature 150(2)
_diffrn_measured_fraction_theta_full 0.967
_diffrn_measured_fraction_theta_max 0.996
_diffrn_measurement_device_type 'Bruker Kappa APEXII CCD'
_diffrn_measurement_method '\f and \w scans with \k offsets'
_diffrn_radiation_monochromator graphite
_diffrn_radiation_source 'fine-focus sealed tube'
_diffrn_radiation_type MoK\a
_diffrn_radiation_wavelength 0.71073
_diffrn_reflns_av_R_equivalents 0.0445
_diffrn_reflns_limit_h_max 13
_diffrn_reflns_limit_h_min -13
_diffrn_reflns_limit_k_max 9
_diffrn_reflns_limit_k_min -8
_diffrn_reflns_limit_l_max 25
_diffrn_reflns_limit_l_min -25
_diffrn_reflns_number 13553
_diffrn_reflns_theta_full 25.242
_diffrn_reflns_theta_max 24.996
_diffrn_reflns_theta_min 3.046
_exptl_absorpt_coefficient_mu 0.108
_exptl_absorpt_correction_T_max 0.989
_exptl_absorpt_correction_T_min 0.977
_exptl_absorpt_correction_type multi-scan
_exptl_absorpt_process_details 'SADABS (Bruker, 2001)'
_exptl_crystal_colour colourless
_exptl_crystal_density_diffrn 1.287
_exptl_crystal_description plate
_exptl_crystal_F_000 816
_exptl_crystal_size_max 0.220
_exptl_crystal_size_mid 0.189
_exptl_crystal_size_min 0.106
_refine_diff_density_max 1.100
_refine_diff_density_min -0.349
_refine_ls_extinction_method none
_refine_ls_goodness_of_fit_ref 1.123
_refine_ls_hydrogen_treatment constr
_refine_ls_matrix_type full
_refine_ls_number_parameters 286
_refine_ls_number_reflns 3504
_refine_ls_number_restraints 48
_refine_ls_restrained_S_all 1.121
_refine_ls_R_factor_all 0.0883
_refine_ls_R_factor_gt 0.0739
_refine_ls_shift/su_max 0.000
_refine_ls_shift/su_mean 0.000
_refine_ls_structure_factor_coef Fsqd
_refine_ls_weighting_details 'w=1/[\s^2^(Fo^2^)+(0.1529P)^2^+2.1513P] where P=(Fo^2^+2Fc^2^)/3'
_refine_ls_weighting_scheme calc
_refine_ls_wR_factor_gt 0.2386
_refine_ls_wR_factor_ref 0.2544
_reflns_number_gt 2766
_reflns_number_total 3504
_reflns_threshold_expression I>2\s(I)
_cod_data_source_file bi5023sup1.cif
_cod_data_source_block 1_0.25THF
_cod_database_code 2105734
_cod_database_fobs_code 2105734
_shelx_space_group_comment
;
The symmetry employed for this shelxl refinement is uniquely defined
by the following loop, which should always be used as a source of
symmetry information in preference to the above space-group names.
They are only intended as comments.
;
_shelx_estimated_absorpt_t_min 0.977
_shelx_estimated_absorpt_t_max 0.989
_shelxl_version_number 2.013

loop_
_space_group_symop_operation_xyz
'x, y, z'
'-x, y+1/2, -z+1/2'
'-x, -y, -z'
'x, -y-1/2, z-1/2'

loop_
_atom_site_type_symbol
_atom_site_label
_atom_site_fract_x
_atom_site_fract_y
_atom_site_fract_z
_atom_site_U_iso_or_equiv
_atom_site_adp_type
_atom_site_calc_flag
_atom_site_occupancy
_atom_site_disorder_assembly
_atom_site_disorder_group
O O1T 0.5614(15) 0.2759(14) 0.5321(9) 0.102(4) Uani d 0.25 A -1
C C1T 0.6376(18) 0.176(2) 0.5734(12) 0.098(4) Uani d 0.25 A -1
H H1T1 0.6435 0.2160 0.6170 0.117 Uiso calc 0.25 A -1
H H1T2 0.7193 0.1715 0.5606 0.117 Uiso calc 0.25 A -1
C C2T 0.581(2) 0.0166(18) 0.5685(13) 0.098(4) Uani d 0.25 A -1
H H2T1 0.6426 -0.0660 0.5640 0.117 Uiso calc 0.25 A -1
H H2T2 0.5445 -0.0068 0.6070 0.117 Uiso calc 0.25 A -1
C C3T 0.489(2) 0.0132(19) 0.5142(12) 0.098(4) Uani d 0.25 A -1
H H3T1 0.4100 -0.0156 0.5267 0.117 Uiso calc 0.25 A -1
H H3T2 0.5100 -0.0650 0.4827 0.117 Uiso calc 0.25 A -1
C C4T 0.487(2) 0.176(2) 0.4889(10) 0.098(4) Uani d 0.25 A -1
H H4T1 0.5175 0.1757 0.4477 0.118 Uiso calc 0.25 A -1
H H4T2 0.4036 0.2169 0.4830 0.118 Uiso calc 0.25 A -1
O O1 0.7414(2) 0.5556(3) 0.58488(12) 0.0441(7) Uani d 1 . .
H H1O 0.6724 0.5299 0.5924 0.066 Uiso calc 1 . .
O O2 1.0678(2) 0.8534(3) 0.81933(11) 0.0382(7) Uani d 1 . .
H H2O 1.1384 0.8670 0.8113 0.057 Uiso calc 1 . .
O O3 0.5584(2) 0.5778(3) 0.65583(13) 0.0448(7) Uani d 1 . .
O O4 0.5840(2) 0.7565(3) 0.73530(12) 0.0382(6) Uani d 1 . .
O O5 0.8620(3) 0.8838(3) 0.51905(12) 0.0467(7) Uani d 1 . .
O O6 1.0040(2) 0.6952(3) 0.52837(11) 0.0371(6) Uani d 1 . .
O O7 1.2271(2) 0.9247(3) 0.73881(12) 0.0378(6) Uani d 1 . .
O O8 1.1518(2) 0.9371(3) 0.63660(11) 0.0362(6) Uani d 1 . .
O O9 0.8089(3) 1.0855(3) 0.81342(13) 0.0458(7) Uani d 1 . .
O O10 0.7757(2) 0.8594(3) 0.86293(11) 0.0429(7) Uani d 1 . .
C C1 0.8043(3) 0.8754(4) 0.70004(15) 0.0281(7) Uani d 1 . .
H H1 0.7577 0.9774 0.6989 0.034 Uiso calc 1 . .
C C2 0.7288(3) 0.7443(4) 0.66754(15) 0.0305(8) Uani d 1 . .
C C3 0.7826(3) 0.6768(4) 0.62243(15) 0.0307(8) Uani d 1 . .
C C4 0.9049(3) 0.7425(4) 0.61637(15) 0.0286(8) Uani d 1 . .
H H4 0.9677 0.6633 0.6331 0.034 Uiso calc 1 . .
C C5 0.9110(3) 0.8914(4) 0.66018(15) 0.0270(7) Uani d 1 . .
H H5 0.9039 0.9924 0.6351 0.032 Uiso calc 1 . .
C C6 1.0192(3) 0.8965(4) 0.70862(15) 0.0285(7) Uani d 1 . .
C C7 0.9913(3) 0.8653(4) 0.76614(15) 0.0285(8) Uani d 1 . .
C C8 0.8603(3) 0.8367(4) 0.76847(15) 0.0276(7) Uani d 1 . .
H H8 0.8463 0.7218 0.7782 0.033 Uiso calc 1 . .
C C9 0.6166(3) 0.6844(4) 0.68422(16) 0.0337(8) Uani d 1 . .
C C10 0.4767(4) 0.6959(6) 0.7582(2) 0.0531(11) Uani d 1 . .
H H10A 0.4081 0.7071 0.7254 0.080 Uiso calc 1 . .
H H10B 0.4614 0.7567 0.7953 0.080 Uiso calc 1 . .
H H10C 0.4879 0.5828 0.7693 0.080 Uiso calc 1 . .
C C11 0.9199(3) 0.7840(4) 0.54928(16) 0.0324(8) Uani d 1 . .
C C12 1.0303(4) 0.7283(5) 0.46529(17) 0.0457(10) Uani d 1 . .
H H12A 0.9552 0.7326 0.4367 0.069 Uiso calc 1 . .
H H12B 1.0817 0.6434 0.4519 0.069 Uiso calc 1 . .
H H12C 1.0719 0.8311 0.4647 0.069 Uiso calc 1 . .
C C13 1.1425(3) 0.9193(4) 0.69730(16) 0.0297(8) Uani d 1 . .
C C14 1.2722(3) 0.9543(5) 0.6200(2) 0.0481(10) Uani d 1 . .
H H14A 1.3137 1.0406 0.6449 0.072 Uiso calc 1 . .
H H14B 1.2680 0.9800 0.5753 0.072 Uiso calc 1 . .
H H14C 1.3163 0.8541 0.6287 0.072 Uiso calc 1 . .
C C15 0.8123(3) 0.9426(4) 0.81660(15) 0.0297(8) Uani d 1 . .
C C16 0.7309(4) 0.9531(7) 0.91192(19) 0.0620(14) Uani d 1 . .
H H16A 0.7917 1.0317 0.9283 0.093 Uiso calc 1 . .
H H16B 0.7136 0.8822 0.9459 0.093 Uiso calc 1 . .
H H16C 0.6573 1.0088 0.8946 0.093 Uiso calc 1 . .

loop_
_atom_site_aniso_label
_atom_site_aniso_U_11
_atom_site_aniso_U_22
_atom_site_aniso_U_33
_atom_site_aniso_U_12
_atom_site_aniso_U_13
_atom_site_aniso_U_23
O1T 0.073(7) 0.070(6) 0.162(12) -0.005(5) 0.010(7) 0.013(7)
C1T 0.069(7) 0.070(7) 0.153(12) -0.005(5) 0.011(7) 0.013(7)
C2T 0.068(7) 0.071(7) 0.152(12) -0.001(6) 0.007(7) 0.015(7)
C3T 0.068(7) 0.069(7) 0.155(12) 0.000(5) 0.008(7) 0.012(7)
C4T 0.069(7) 0.070(7) 0.155(12) 0.002(5) 0.008(7) 0.014(7)
O1 0.0439(15) 0.0430(15) 0.0426(15) -0.0100(12) -0.0053(12) -0.0138(12)
O2 0.0354(13) 0.0438(15) 0.0317(13) 0.0077(12) -0.0094(10) -0.0073(11)
O3 0.0363(14) 0.0486(16) 0.0468(15) -0.0151(12) -0.0046(12) -0.0037(12)
O4 0.0291(13) 0.0402(14) 0.0457(15) -0.0002(11) 0.0058(11) -0.0011(12)
O5 0.0510(16) 0.0544(17) 0.0330(14) 0.0114(14) -0.0010(12) 0.0109(13)
O6 0.0432(14) 0.0397(14) 0.0288(12) 0.0004(12) 0.0057(10) -0.0015(11)
O7 0.0277(13) 0.0381(14) 0.0450(14) 0.0010(10) -0.0054(11) -0.0112(11)
O8 0.0298(13) 0.0368(14) 0.0416(14) -0.0030(10) 0.0033(10) 0.0058(11)
O9 0.0548(18) 0.0299(15) 0.0549(17) -0.0001(12) 0.0160(13) -0.0092(12)
O10 0.0445(15) 0.0535(17) 0.0315(13) 0.0061(12) 0.0076(11) 0.0069(12)
C1 0.0288(16) 0.0228(16) 0.0312(17) 0.0011(13) -0.0018(13) 0.0008(13)
C2 0.0287(17) 0.0308(18) 0.0298(17) -0.0006(13) -0.0043(13) 0.0018(14)
C3 0.0334(18) 0.0281(17) 0.0281(16) -0.0031(14) -0.0066(14) 0.0014(14)
C4 0.0306(17) 0.0267(17) 0.0267(16) 0.0012(13) -0.0031(13) 0.0013(13)
C5 0.0285(17) 0.0235(16) 0.0280(16) -0.0003(13) 0.0001(13) 0.0017(13)
C6 0.0288(17) 0.0211(16) 0.0339(17) 0.0017(13) -0.0024(13) -0.0032(13)
C7 0.0297(17) 0.0239(17) 0.0296(17) 0.0052(13) -0.0053(13) -0.0053(13)
C8 0.0320(17) 0.0212(16) 0.0282(16) -0.0002(13) -0.0018(13) 0.0006(13)
C9 0.0268(17) 0.0359(19) 0.0358(18) -0.0030(15) -0.0059(14) 0.0026(15)
C10 0.036(2) 0.060(3) 0.066(3) 0.0005(19) 0.0168(19) 0.003(2)
C11 0.0343(18) 0.0334(18) 0.0280(17) -0.0041(15) -0.0021(14) -0.0023(15)
C12 0.056(2) 0.052(2) 0.0303(19) -0.0066(19) 0.0104(17) -0.0028(17)
C13 0.0303(17) 0.0205(16) 0.0371(18) 0.0000(13) -0.0008(15) -0.0043(13)
C14 0.034(2) 0.056(3) 0.055(2) -0.0021(19) 0.0100(18) 0.011(2)
C15 0.0266(17) 0.031(2) 0.0300(17) -0.0011(14) -0.0017(13) -0.0020(14)
C16 0.057(3) 0.096(4) 0.034(2) 0.026(3) 0.0134(19) 0.002(2)

loop_
_atom_type_symbol
_atom_type_description
_atom_type_scat_dispersion_real
_atom_type_scat_dispersion_imag
_atom_type_scat_source
C C 0.0033 0.0016 'International Tables Vol C Tables 4.2.6.8 and 6.1.1.4'
H H 0.0000 0.0000 'International Tables Vol C Tables 4.2.6.8 and 6.1.1.4'
O O 0.0106 0.0060 'International Tables Vol C Tables 4.2.6.8 and 6.1.1.4'

loop_
_geom_angle_atom_site_label_1
_geom_angle_atom_site_label_2
_geom_angle_atom_site_label_3
_geom_angle
C1T O1T C4T 108.3(7)
O1T C1T C2T 105.5(8)
O1T C1T H1T1 110.6
C2T C1T H1T1 110.6
O1T C1T H1T2 110.6
C2T C1T H1T2 110.6
H1T1 C1T H1T2 108.8
C3T C2T C1T 109.3(9)
C3T C2T H2T1 109.8
C1T C2T H2T1 109.8
C3T C2T H2T2 109.8
C1T C2T H2T2 109.8
H2T1 C2T H2T2 108.3
C2T C3T C4T 104.8(9)
C2T C3T H3T1 110.8
C4T C3T H3T1 110.8
C2T C3T H3T2 110.8
C4T C3T H3T2 110.8
H3T1 C3T H3T2 108.9
O1T C4T C3T 108.7(9)
O1T C4T H4T1 109.9
C3T C4T H4T1 109.9
O1T C4T H4T2 109.9
C3T C4T H4T2 109.9
H4T1 C4T H4T2 108.3
C3 O1 H1O 109.5
C7 O2 H2O 109.5
C9 O4 C10 116.4(3)
C11 O6 C12 116.7(3)
C13 O8 C14 116.4(3)
C15 O10 C16 115.5(3)
C2 C1 C8 115.0(3)
C2 C1 C5 103.5(3)
C8 C1 C5 106.9(3)
C2 C1 H1 110.4
C8 C1 H1 110.4
C5 C1 H1 110.4
C3 C2 C9 121.7(3)
C3 C2 C1 111.5(3)
C9 C2 C1 126.6(3)
C2 C3 O1 127.3(3)
C2 C3 C4 114.4(3)
O1 C3 C4 118.3(3)
C3 C4 C11 112.3(3)
C3 C4 C5 102.2(3)
C11 C4 C5 113.0(3)
C3 C4 H4 109.7
C11 C4 H4 109.7
C5 C4 H4 109.7
C6 C5 C4 114.4(3)
C6 C5 C1 103.4(3)
C4 C5 C1 106.6(3)
C6 C5 H5 110.7
C4 C5 H5 110.7
C1 C5 H5 110.7
C7 C6 C13 121.4(3)
C7 C6 C5 111.9(3)
C13 C6 C5 126.5(3)
C6 C7 O2 127.0(3)
C6 C7 C8 114.1(3)
O2 C7 C8 118.9(3)
C7 C8 C15 111.4(3)
C7 C8 C1 102.4(3)
C15 C8 C1 112.8(3)
C7 C8 H8 110.0
C15 C8 H8 110.0
C1 C8 H8 110.0
O3 C9 O4 123.5(3)
O3 C9 C2 123.9(3)
O4 C9 C2 112.6(3)
O4 C10 H10A 109.5
O4 C10 H10B 109.5
H10A C10 H10B 109.5
O4 C10 H10C 109.5
H10A C10 H10C 109.5
H10B C10 H10C 109.5
O5 C11 O6 124.6(3)
O5 C11 C4 124.0(3)
O6 C11 C4 111.4(3)
O6 C12 H12A 109.5
O6 C12 H12B 109.5
H12A C12 H12B 109.5
O6 C12 H12C 109.5
H12A C12 H12C 109.5
H12B C12 H12C 109.5
O7 C13 O8 124.3(3)
O7 C13 C6 123.7(3)
O8 C13 C6 112.0(3)
O8 C14 H14A 109.5
O8 C14 H14B 109.5
H14A C14 H14B 109.5
O8 C14 H14C 109.5
H14A C14 H14C 109.5
H14B C14 H14C 109.5
O9 C15 O10 123.9(3)
O9 C15 C8 123.9(3)
O10 C15 C8 112.3(3)
O10 C16 H16A 109.5
O10 C16 H16B 109.5
H16A C16 H16B 109.5
O10 C16 H16C 109.5
H16A C16 H16C 109.5
H16B C16 H16C 109.5

loop_
_geom_bond_atom_site_label_1
_geom_bond_atom_site_label_2
_geom_bond_distance
O1T C1T 1.425(9)
O1T C4T 1.438(9)
C1T C2T 1.473(10)
C1T H1T1 0.9900
C1T H1T2 0.9900
C2T C3T 1.459(10)
C2T H2T1 0.9900
C2T H2T2 0.9900
C3T C4T 1.463(10)
C3T H3T1 0.9900
C3T H3T2 0.9900
C4T H4T1 0.9900
C4T H4T2 0.9900
O1 C3 1.342(4)
O1 H1O 0.8400
O2 C7 1.345(4)
O2 H2O 0.8400
O3 C9 1.222(4)
O4 C9 1.344(4)
O4 C10 1.449(5)
O5 C11 1.198(4)
O6 C11 1.324(4)
O6 C12 1.451(4)
O7 C13 1.219(4)
O8 C13 1.331(4)
O8 C14 1.447(4)
O9 C15 1.198(4)
O10 C15 1.322(4)
O10 C16 1.453(5)
C1 C2 1.504(5)
C1 C8 1.559(4)
C1 C5 1.564(5)
C1 H1 1.0000
C2 C3 1.331(5)
C2 C9 1.442(5)
C3 C4 1.500(5)
C4 C11 1.514(5)
C4 C5 1.558(5)
C4 H4 1.0000
C5 C6 1.498(4)
C5 H5 1.0000
C6 C7 1.340(5)
C6 C13 1.447(5)
C7 C8 1.496(5)
C8 C15 1.513(5)
C8 H8 1.0000
C10 H10A 0.9800
C10 H10B 0.9800
C10 H10C 0.9800
C12 H12A 0.9800
C12 H12B 0.9800
C12 H12C 0.9800
C14 H14A 0.9800
C14 H14B 0.9800
C14 H14C 0.9800
C16 H16A 0.9800
C16 H16B 0.9800
C16 H16C 0.9800

loop_
_geom_torsion_atom_site_label_1
_geom_torsion_atom_site_label_2
_geom_torsion_atom_site_label_3
_geom_torsion_atom_site_label_4
_geom_torsion
C4T O1T C1T C2T -19(3)
O1T C1T C2T C3T 13(3)
C1T C2T C3T C4T -3(3)
C1T O1T C4T C3T 17(3)
C2T C3T C4T O1T -8(3)
C8 C1 C2 C3 -109.3(3)
C5 C1 C2 C3 6.9(4)
C8 C1 C2 C9 65.7(4)
C5 C1 C2 C9 -178.1(3)
C9 C2 C3 O1 3.8(5)
C1 C2 C3 O1 179.1(3)
C9 C2 C3 C4 -173.3(3)
C1 C2 C3 C4 2.0(4)
C2 C3 C4 C11 -131.3(3)
O1 C3 C4 C11 51.3(4)
C2 C3 C4 C5 -9.9(4)
O1 C3 C4 C5 172.7(3)
C3 C4 C5 C6 126.9(3)
C11 C4 C5 C6 -112.2(3)
C3 C4 C5 C1 13.3(3)
C11 C4 C5 C1 134.2(3)
C2 C1 C5 C6 -133.4(3)
C8 C1 C5 C6 -11.6(3)
C2 C1 C5 C4 -12.5(3)
C8 C1 C5 C4 109.3(3)
C4 C5 C6 C7 -107.3(3)
C1 C5 C6 C7 8.1(3)
C4 C5 C6 C13 68.1(4)
C1 C5 C6 C13 -176.5(3)
C13 C6 C7 O2 1.1(5)
C5 C6 C7 O2 176.8(3)
C13 C6 C7 C8 -176.9(3)
C5 C6 C7 C8 -1.2(4)
C6 C7 C8 C15 -127.2(3)
O2 C7 C8 C15 54.7(4)
C6 C7 C8 C1 -6.3(4)
O2 C7 C8 C1 175.5(3)
C2 C1 C8 C7 125.1(3)
C5 C1 C8 C7 10.9(3)
C2 C1 C8 C15 -115.0(3)
C5 C1 C8 C15 130.8(3)
C10 O4 C9 O3 3.1(5)
C10 O4 C9 C2 -175.7(3)
C3 C2 C9 O3 -5.9(5)
C1 C2 C9 O3 179.5(3)
C3 C2 C9 O4 172.9(3)
C1 C2 C9 O4 -1.7(5)
C12 O6 C11 O5 3.0(5)
C12 O6 C11 C4 -177.5(3)
C3 C4 C11 O5 62.9(4)
C5 C4 C11 O5 -52.1(5)
C3 C4 C11 O6 -116.6(3)
C5 C4 C11 O6 128.4(3)
C14 O8 C13 O7 3.9(5)
C14 O8 C13 C6 -177.6(3)
C7 C6 C13 O7 -6.2(5)
C5 C6 C13 O7 178.9(3)
C7 C6 C13 O8 175.3(3)
C5 C6 C13 O8 0.4(4)
C16 O10 C15 O9 -0.7(5)
C16 O10 C15 C8 178.6(3)
C7 C8 C15 O9 63.8(4)
C1 C8 C15 O9 -50.8(4)
C7 C8 C15 O10 -115.5(3)
C1 C8 C15 O10 129.9(3)
